data_4335636
loop_
_publ_author_name
'Constantinos C. Stoumpos'
'Christos D. Malliakas'
'Mercouri G. Kanatzidis'

_publ_contact_author_address
;
   Department of Chemistry
     2145 Sheridan Road
   Northwestern University
   Evanston, IL 60208-3113
           USA
;
_publ_contact_author_email m-kanatzidis@northwestern.edu
_publ_contact_author_fax 847-491-5937
_publ_contact_author_name 'Mercouri G. Kanatzidis'
_publ_contact_author_phone 847-467-1541
_publ_section_title
;
 Semiconducting Tin and Lead Iodide Perovskites with Organic Cations:
 Phase Transitions, High Mobilities, and Near-Infrared Photoluminescent
 Properties
;
_journal_name_full 'Inorganic Chemistry'
_journal_page_first 9019
_journal_page_last 9038
_journal_paper_doi 10.1021/ic401215x
_journal_volume 52
_journal_year 2013
_chemical_formula_moiety CH3NH3SnI3
_chemical_formula_sum 'C H6 I3 N Sn'
_chemical_formula_weight 531.46
_chemical_name_common beta-Methylammonium_Tin_Iodide
_chemical_name_systematic
; 
 ? 
;
_space_group_IT_number 108
_symmetry_cell_setting tetragonal
_symmetry_space_group_name_Hall 'I 4 -2c'
_symmetry_space_group_name_H-M 'I 4 c m'
_atom_sites_solution_hydrogens none
_atom_sites_solution_primary direct
_atom_sites_solution_secondary difmap
_audit_creation_method SHELXL-97
_cell_angle_alpha 90.00
_cell_angle_beta 90.00
_cell_angle_gamma 90.00
_cell_formula_units_Z 4
_cell_length_a 8.7577(15)
_cell_length_b 8.7577(15)
_cell_length_c 12.429(3)
_cell_measurement_reflns_used 8885
_cell_measurement_temperature 200(2)
_cell_measurement_theta_max 37.78
_cell_measurement_theta_min 4.64
_cell_volume 953.3(3)
_computing_structure_refinement 'SHELXL-97 (Sheldrick, 2008)'
_computing_structure_solution 'SHELXS-97 (Sheldrick, 2008)'
_diffrn_ambient_temperature 200(2)
_diffrn_detector 'image plate (34 cm diameter)'
_diffrn_detector_area_resol_mean 6.67
_diffrn_detector_type STOE
_diffrn_measured_fraction_theta_full 0.992
_diffrn_measured_fraction_theta_max 0.992
_diffrn_measurement_device '2-circle goniometer'
_diffrn_measurement_device_type 'STOE IPDS 2'
_diffrn_measurement_method 'rotation method'
_diffrn_radiation_collimation '0.5 mm diameter, monocapillary'
_diffrn_radiation_monochromator 'plane graphite'
_diffrn_radiation_polarisn_norm 0
_diffrn_radiation_type 'Mo K\a'
_diffrn_radiation_wavelength 0.71073
_diffrn_reflns_av_R_equivalents 0.1007
_diffrn_reflns_av_sigmaI/netI 0.0399
_diffrn_reflns_limit_h_max 10
_diffrn_reflns_limit_h_min -9
_diffrn_reflns_limit_k_max 9
_diffrn_reflns_limit_k_min -10
_diffrn_reflns_limit_l_max 14
_diffrn_reflns_limit_l_min -14
_diffrn_reflns_number 3058
_diffrn_reflns_theta_full 24.94
_diffrn_reflns_theta_max 24.94
_diffrn_reflns_theta_min 4.65
_diffrn_source 'sealed x-ray tube, 12 x 0.4 mm long-fine focus'
_diffrn_source_current 30
_diffrn_source_power 1.20
_diffrn_source_voltage 40
_exptl_absorpt_coefficient_mu 12.309
_exptl_absorpt_correction_T_max 0.2159
_exptl_absorpt_correction_T_min 0.0528
_exptl_absorpt_correction_type integration
_exptl_crystal_colour black
_exptl_crystal_density_diffrn 3.703
_exptl_crystal_description 'rhombic dodecahedron'
_exptl_crystal_F_000 912
_exptl_crystal_size_max 0.158
_exptl_crystal_size_mid 0.111
_exptl_crystal_size_min 0.089
_refine_diff_density_max 2.002
_refine_diff_density_min -1.194
_refine_diff_density_rms 0.345
_refine_ls_abs_structure_details 'Flack H D (1983), Acta Cryst. A39, 876-881'
_refine_ls_abs_structure_Flack 0.00
_refine_ls_extinction_coef 0.00247(6)
_refine_ls_extinction_expression Fc^*^=kFc[1+0.001xFc^2^\l^3^/sin(2\q)]^-1/4^
_refine_ls_extinction_method SHELXL
_refine_ls_goodness_of_fit_ref 1.142
_refine_ls_hydrogen_treatment none
_refine_ls_matrix_type full
_refine_ls_number_parameters 21
_refine_ls_number_reflns 521
_refine_ls_number_restraints 2
_refine_ls_restrained_S_all 1.140
_refine_ls_R_factor_all 0.0639
_refine_ls_R_factor_gt 0.0637
_refine_ls_shift/su_max 0.006
_refine_ls_shift/su_mean 0.002
_refine_ls_structure_factor_coef Fsqd
_refine_ls_weighting_details 'calc w=1/[\s^2^(Fo^2^)+(0.0541P)^2^+78.5857P] where P=(Fo^2^+2Fc^2^)/3'
_refine_ls_weighting_scheme calc
_refine_ls_wR_factor_gt 0.1442
_refine_ls_wR_factor_ref 0.1443
_reflns_number_gt 516
_reflns_number_total 521
_reflns_threshold_expression >2sigma(I)
_cod_data_source_file ic401215x_si_003_2.cif
_cod_data_source_block 1_200K
_cod_original_cell_volume 953.2(3)
_cod_database_code 4335636

loop_
_symmetry_equiv_pos_as_xyz
'x, y, z'
'-x, -y, z'
'-y, x, z'
'y, -x, z'
'x, -y, z+1/2'
'-x, y, z+1/2'
'-y, -x, z+1/2'
'y, x, z+1/2'
'x+1/2, y+1/2, z+1/2'
'-x+1/2, -y+1/2, z+1/2'
'-y+1/2, x+1/2, z+1/2'
'y+1/2, -x+1/2, z+1/2'
'x+1/2, -y+1/2, z+1'
'-x+1/2, y+1/2, z+1'
'-y+1/2, -x+1/2, z+1'
'y+1/2, x+1/2, z+1'

loop_
_atom_site_label
_atom_site_type_symbol
_atom_site_fract_x
_atom_site_fract_y
_atom_site_fract_z
_atom_site_U_iso_or_equiv
_atom_site_adp_type
_atom_site_occupancy
_atom_site_symmetry_multiplicity
_atom_site_calc_flag
_atom_site_refinement_flags
Sn Sn 0.0000 0.0000 0.00001(8) 0.02287(15) Uani 1 4 d S
I1 I 0.0000 0.0000 0.25406(13) 0.0411(2) Uani 1 4 d S
I2 I 0.21217(5) 0.71217(5) 0.00590(19) 0.04766(13) Uani 1 2 d S
N N 0.5000 0.0000 0.1743(12) 0.27(3) Uiso 1 4 d SD
C C 0.5000 0.0000 0.2854(12) 0.17(2) Uiso 1 4 d SD

loop_
_atom_site_aniso_label
_atom_site_aniso_U_11
_atom_site_aniso_U_22
_atom_site_aniso_U_33
_atom_site_aniso_U_23
_atom_site_aniso_U_13
_atom_site_aniso_U_12
Sn 0.02194(18) 0.02194(18) 0.0247(3) 0.000 0.000 0.000
I1 0.0507(3) 0.0507(3) 0.0218(3) 0.000 0.000 0.000
I2 0.04032(15) 0.04032(15) 0.0623(3) -0.0156(3) -0.0156(3) 0.0223(2)

loop_
_atom_type_symbol
_atom_type_description
_atom_type_scat_dispersion_real
_atom_type_scat_dispersion_imag
_atom_type_scat_source
C C 0.0033 0.0016 'International Tables Vol C Tables 4.2.6.8 and 6.1.1.4'
H H 0.0000 0.0000 'International Tables Vol C Tables 4.2.6.8 and 6.1.1.4'
N N 0.0061 0.0033 'International Tables Vol C Tables 4.2.6.8 and 6.1.1.4'
Sn Sn -0.6537 1.4246 'International Tables Vol C Tables 4.2.6.8 and 6.1.1.4'
I I -0.4742 1.8119 'International Tables Vol C Tables 4.2.6.8 and 6.1.1.4'

loop_
_geom_angle_atom_site_label_1
_geom_angle_atom_site_label_2
_geom_angle_atom_site_label_3
_geom_angle
_geom_angle_site_symmetry_1
_geom_angle_site_symmetry_3
I1 Sn I2 91.34(5) 5_554 3_655
I1 Sn I2 91.34(5) 5_554 4_455
I2 Sn I2 177.32(10) 3_655 4_455
I1 Sn I2 91.34(5) 5_554 1_545
I2 Sn I2 89.969(2) 3_655 1_545
I2 Sn I2 89.969(2) 4_455 1_545
I1 Sn I2 91.34(5) 5_554 2_565
I2 Sn I2 89.969(2) 3_655 2_565
I2 Sn I2 89.969(2) 4_455 2_565
I2 Sn I2 177.32(10) 1_545 2_565
I1 Sn I1 180.0 5_554 .
I2 Sn I1 88.66(5) 3_655 .
I2 Sn I1 88.66(5) 4_455 .
I2 Sn I1 88.66(5) 1_545 .
I2 Sn I1 88.66(5) 2_565 .
Sn I1 Sn 180.0 5 .
Sn I2 Sn 162.59(3) 13_554 1_565

loop_
_geom_bond_atom_site_label_1
_geom_bond_atom_site_label_2
_geom_bond_distance
_geom_bond_site_symmetry_2
Sn I1 3.057(2) 5_554
Sn I2 3.1324(5) 3_655
Sn I2 3.1324(5) 4_455
Sn I2 3.1324(5) 1_545
Sn I2 3.1324(5) 2_565
Sn I1 3.158(2) .
I1 Sn 3.057(2) 5
I2 Sn 3.1324(5) 13_554
I2 Sn 3.1324(6) 1_565
N C 1.38(2) .
